data_2225875
loop_
_publ_author_name
'Li, Yumei'

_publ_section_title
;
 4-[3,5-Bis(ethoxycarbonyl)-2,6-dimethyl-4-pyridyl]pyridinium nitrate
;
_journal_coeditor_code HB5413
_journal_issue 5
_journal_name_full 'Acta Crystallographica Section E'
_journal_page_first o1224
_journal_paper_doi 10.1107/S1600536810015035
_journal_volume 66
_journal_year 2010
_chemical_formula_iupac 'C18 H21 N2 O4 +, N O3 -'
_chemical_formula_moiety 'C18 H21 N2 O4 +, N O3 -'
_chemical_formula_sum 'C18 H21 N3 O7'
_chemical_formula_weight 391.38
_chemical_name_systematic
;
4-[3,5-Bis(ethoxycarbonyl)-2,6-dimethyl-4-pyridyl]pyridinium nitrate
;
_space_group_IT_number 33
_symmetry_cell_setting orthorhombic
_symmetry_space_group_name_Hall 'P 2c -2n'
_symmetry_space_group_name_H-M 'P n a 21'
_atom_sites_solution_hydrogens geom
_atom_sites_solution_primary direct
_atom_sites_solution_secondary difmap
_audit_creation_method SHELXL-97
_cell_angle_alpha 90.00
_cell_angle_beta 90.00
_cell_angle_gamma 90.00
_cell_formula_units_Z 4
_cell_length_a 9.075(9)
_cell_length_b 15.496(15)
_cell_length_c 14.125(13)
_cell_measurement_reflns_used 3948
_cell_measurement_temperature 296(2)
_cell_measurement_theta_max 25.88
_cell_measurement_theta_min 2.24
_cell_volume 1986(3)
_computing_cell_refinement 'SAINT-Plus (Bruker, 2001)'
_computing_data_collection 'APEX2 (Bruker, 2004)'
_computing_data_reduction 'SAINT-Plus (Bruker, 2001)'
_computing_molecular_graphics 'SHELXTL (Sheldrick, 2008)'
_computing_publication_material 'SHELXTL (Sheldrick, 2008)'
_computing_structure_refinement 'SHELXL97 (Sheldrick, 2008)'
_computing_structure_solution 'SHELXS97 (Sheldrick, 2008)'
_diffrn_ambient_temperature 296(2)
_diffrn_measured_fraction_theta_full 0.996
_diffrn_measured_fraction_theta_max 0.996
_diffrn_measurement_device_type 'Bruker APEXII CCD'
_diffrn_measurement_method 'phi and omega scans'
_diffrn_radiation_monochromator graphite
_diffrn_radiation_source 'fine-focus sealed tube'
_diffrn_radiation_type MoK\a
_diffrn_radiation_wavelength 0.71073
_diffrn_reflns_av_R_equivalents 0.1555
_diffrn_reflns_av_sigmaI/netI 0.0801
_diffrn_reflns_limit_h_max 10
_diffrn_reflns_limit_h_min -10
_diffrn_reflns_limit_k_max 10
_diffrn_reflns_limit_k_min -18
_diffrn_reflns_limit_l_max 16
_diffrn_reflns_limit_l_min -15
_diffrn_reflns_number 9196
_diffrn_reflns_theta_full 25.00
_diffrn_reflns_theta_max 25.00
_diffrn_reflns_theta_min 1.95
_diffrn_standards_number 0
_exptl_absorpt_coefficient_mu 0.102
_exptl_absorpt_correction_T_max 0.975
_exptl_absorpt_correction_T_min 0.963
_exptl_absorpt_correction_type multi-scan
_exptl_absorpt_process_details '(SADABS; Bruker, 2001)'
_exptl_crystal_colour yellow
_exptl_crystal_density_diffrn 1.309
_exptl_crystal_density_method 'not measured'
_exptl_crystal_description block
_exptl_crystal_F_000 824
_exptl_crystal_size_max 0.37
_exptl_crystal_size_mid 0.33
_exptl_crystal_size_min 0.24
_refine_diff_density_max 0.167
_refine_diff_density_min -0.205
_refine_ls_abs_structure_details none
_refine_ls_extinction_coef 0.0134(12)
_refine_ls_extinction_expression Fc^*^=kFc[1+0.001xFc^2^\l^3^/sin(2\q)]^-1/4^
_refine_ls_extinction_method 'SHELXL97 (Sheldrick, 2008)'
_refine_ls_goodness_of_fit_ref 1.003
_refine_ls_hydrogen_treatment constr
_refine_ls_matrix_type full
_refine_ls_number_parameters 258
_refine_ls_number_reflns 3395
_refine_ls_number_restraints 1
_refine_ls_restrained_S_all 1.003
_refine_ls_R_factor_all 0.0571
_refine_ls_R_factor_gt 0.0434
_refine_ls_shift/su_max 0.001
_refine_ls_shift/su_mean 0.000
_refine_ls_structure_factor_coef Fsqd
_refine_ls_weighting_details 'calc w=1/[\s^2^(Fo^2^)+(0.0690P)^2^] where P=(Fo^2^+2Fc^2^)/3'
_refine_ls_weighting_scheme calc
_refine_ls_wR_factor_gt 0.1031
_refine_ls_wR_factor_ref 0.1147
_reflns_number_gt 2877
_reflns_number_total 3395
_reflns_threshold_expression I>2\s(I)
_cod_data_source_file hb5413.cif
_cod_data_source_block I
_cod_depositor_comments
;
The following automatic conversions were performed:
'_symmetry_cell_setting' value 'Orthorhombic' changed to 'orthorhombic'
according to '/home/saulius/struct/CIF-dictionaries/cif_core.dic'
dictionary named 'cif_core.dic' version 2.4.1 from 2010-06-29.

Automatic conversion script
Id: cif_fix_enum 1527 2010-12-29 10:47:43Z saulius 
;
_cod_original_cell_volume 1987(3)
_cod_database_code 2225875
_cod_database_fobs_code 2225875

loop_
_symmetry_equiv_pos_as_xyz
'x, y, z'
'-x, -y, z+1/2'
'x+1/2, -y+1/2, z'
'-x+1/2, y+1/2, z+1/2'

loop_
_atom_site_type_symbol
_atom_site_label
_atom_site_fract_x
_atom_site_fract_y
_atom_site_fract_z
_atom_site_U_iso_or_equiv
_atom_site_adp_type
_atom_site_calc_flag
_atom_site_refinement_flags
_atom_site_occupancy
_atom_site_disorder_assembly
_atom_site_disorder_group
C C1 -0.10369(19) 1.05766(11) 0.20140(17) 0.0498(5) Uani d . 1 . .
H H1 -0.2022 1.0738 0.1979 0.060 Uiso calc R 1 . .
C C2 -0.06618(18) 0.97534(10) 0.22947(15) 0.0460(5) Uani d . 1 . .
H H2 -0.1393 0.9361 0.2460 0.055 Uiso calc R 1 . .
C C3 0.08043(17) 0.95128(10) 0.23295(14) 0.0372(4) Uani d . 1 . .
C C4 0.18687(19) 1.01225(10) 0.20996(15) 0.0476(5) Uani d . 1 . .
H H4 0.2863 0.9980 0.2128 0.057 Uiso calc R 1 . .
C C5 0.14389(18) 1.09410(11) 0.18284(16) 0.0496(5) Uani d . 1 . .
H H5 0.2145 1.1352 0.1671 0.060 Uiso calc R 1 . .
C C6 0.12219(17) 0.86086(9) 0.26006(13) 0.0352(4) Uani d . 1 . .
C C7 0.20576(18) 0.84398(10) 0.34073(13) 0.0389(4) Uani d . 1 . .
C C8 0.24140(19) 0.75802(10) 0.36386(14) 0.0420(4) Uani d . 1 . .
C C9 0.10982(18) 0.70663(10) 0.23457(14) 0.0404(4) Uani d . 1 . .
C C10 0.07328(16) 0.79095(9) 0.20499(13) 0.0365(4) Uani d . 1 . .
C C11 0.0619(2) 0.62888(10) 0.1782(2) 0.0585(6) Uani d . 1 . .
H H11A 0.0733 0.5778 0.2161 0.088 Uiso calc R 1 . .
H H11B 0.1214 0.6241 0.1223 0.088 Uiso calc R 1 . .
H H11C -0.0397 0.6352 0.1605 0.088 Uiso calc R 1 . .
C C12 0.3328(3) 0.73555(13) 0.44732(18) 0.0596(6) Uani d . 1 . .
H H12A 0.3463 0.6742 0.4498 0.089 Uiso calc R 1 . .
H H12B 0.2842 0.7546 0.5039 0.089 Uiso calc R 1 . .
H H12C 0.4270 0.7633 0.4422 0.089 Uiso calc R 1 . .
C C13 -0.00568(19) 0.80402(10) 0.11383(15) 0.0428(5) Uani d . 1 . .
C C14 0.0243(3) 0.85562(17) -0.0438(2) 0.0784(7) Uani d . 1 . .
H H14A 0.0605 0.9081 -0.0731 0.094 Uiso calc R 1 . .
H H14B -0.0825 0.8571 -0.0447 0.094 Uiso calc R 1 . .
C C15 0.0777(6) 0.77990(19) -0.0969(3) 0.1235(14) Uani d . 1 . .
H H15A 0.1834 0.7783 -0.0949 0.185 Uiso calc R 1 . .
H H15B 0.0455 0.7838 -0.1615 0.185 Uiso calc R 1 . .
H H15C 0.0388 0.7282 -0.0689 0.185 Uiso calc R 1 . .
C C16 0.2496(2) 0.91621(11) 0.40602(15) 0.0482(5) Uani d . 1 . .
C C17 0.4449(3) 1.00763(16) 0.4561(2) 0.0846(8) Uani d . 1 . .
H H17A 0.3935 1.0611 0.4428 0.102 Uiso calc R 1 . .
H H17B 0.4291 0.9931 0.5221 0.102 Uiso calc R 1 . .
C C18 0.5981(3) 1.0179(2) 0.4383(3) 0.1241(13) Uani d . 1 . .
H H18A 0.6478 0.9642 0.4494 0.186 Uiso calc R 1 . .
H H18B 0.6373 1.0613 0.4798 0.186 Uiso calc R 1 . .
H H18C 0.6126 1.0352 0.3737 0.186 Uiso calc R 1 . .
N N3 0.53347(15) 0.16998(8) 0.17481(14) 0.0488(4) Uani d . 1 . .
N N1 0.19326(16) 0.69168(8) 0.31060(12) 0.0440(4) Uani d . 1 . .
N N2 0.00187(16) 1.11408(8) 0.17919(14) 0.0484(4) Uani d . 1 . .
H H2A -0.0231 1.1652 0.1619 0.058 Uiso calc R 1 . .
O O1 -0.12303(17) 0.77548(12) 0.09504(13) 0.0770(5) Uani d . 1 . .
O O2 0.07701(15) 0.85022(8) 0.05417(12) 0.0595(4) Uani d . 1 . .
O O3 0.38730(15) 0.93821(9) 0.39511(13) 0.0643(4) Uani d . 1 . .
O O4 0.16624(19) 0.94931(12) 0.46120(15) 0.0888(6) Uani d . 1 . .
O O5 0.43298(14) 0.21643(8) 0.14155(13) 0.0615(4) Uani d . 1 . .
O O6 0.64708(15) 0.20368(9) 0.20110(18) 0.0856(6) Uani d . 1 . .
O O7 0.51772(17) 0.09067(8) 0.17934(19) 0.0873(6) Uani d . 1 . .

loop_
_atom_site_aniso_label
_atom_site_aniso_U_11
_atom_site_aniso_U_22
_atom_site_aniso_U_33
_atom_site_aniso_U_12
_atom_site_aniso_U_13
_atom_site_aniso_U_23
C1 0.0446(8) 0.0371(9) 0.0676(15) 0.0042(7) -0.0064(9) -0.0048(9)
C2 0.0444(8) 0.0322(8) 0.0613(13) -0.0021(7) 0.0003(9) -0.0025(9)
C3 0.0448(8) 0.0281(7) 0.0388(10) -0.0001(6) -0.0026(7) -0.0020(7)
C4 0.0435(8) 0.0332(8) 0.0660(14) -0.0010(6) 0.0001(9) 0.0057(8)
C5 0.0494(8) 0.0338(8) 0.0657(14) -0.0061(7) 0.0023(10) 0.0049(9)
C6 0.0384(7) 0.0260(7) 0.0411(11) 0.0003(6) 0.0040(7) -0.0009(7)
C7 0.0420(8) 0.0316(7) 0.0429(11) 0.0000(6) 0.0031(8) -0.0030(7)
C8 0.0477(8) 0.0370(8) 0.0414(11) 0.0053(7) 0.0047(8) 0.0016(8)
C9 0.0439(8) 0.0279(7) 0.0495(12) -0.0014(6) 0.0080(8) -0.0044(7)
C10 0.0386(7) 0.0275(7) 0.0434(11) -0.0017(6) 0.0034(7) -0.0042(7)
C11 0.0677(11) 0.0310(8) 0.0768(16) -0.0052(7) -0.0037(12) -0.0144(9)
C12 0.0761(13) 0.0506(11) 0.0519(14) 0.0082(9) -0.0100(11) 0.0058(10)
C13 0.0418(8) 0.0355(8) 0.0513(12) 0.0007(7) -0.0003(8) -0.0081(8)
C14 0.0979(16) 0.0791(14) 0.0582(17) -0.0109(13) -0.0182(13) 0.0275(13)
C15 0.211(4) 0.095(2) 0.064(2) 0.013(2) -0.011(3) 0.0004(19)
C16 0.0559(10) 0.0384(8) 0.0502(12) 0.0046(7) -0.0052(9) -0.0088(9)
C17 0.0961(17) 0.0685(13) 0.089(2) -0.0206(13) -0.0115(15) -0.0356(13)
C18 0.0940(18) 0.126(2) 0.153(3) -0.0447(18) 0.001(2) -0.069(2)
N3 0.0451(7) 0.0320(6) 0.0694(12) -0.0002(6) 0.0099(8) -0.0050(8)
N1 0.0547(8) 0.0281(6) 0.0493(10) 0.0016(6) 0.0050(7) 0.0034(7)
N2 0.0615(9) 0.0258(6) 0.0578(11) 0.0058(6) -0.0071(8) 0.0018(7)
O1 0.0578(8) 0.1056(12) 0.0677(12) -0.0226(8) -0.0104(8) -0.0015(9)
O2 0.0662(8) 0.0590(7) 0.0533(10) -0.0079(7) -0.0060(7) 0.0137(7)
O3 0.0663(8) 0.0602(7) 0.0664(11) -0.0137(6) -0.0004(8) -0.0270(8)
O4 0.0803(10) 0.0871(10) 0.0990(14) 0.0011(8) 0.0135(10) -0.0543(10)
O5 0.0521(7) 0.0398(6) 0.0925(13) 0.0035(5) -0.0088(7) -0.0036(7)
O6 0.0535(7) 0.0432(7) 0.1601(19) -0.0011(6) -0.0234(10) 0.0018(10)
O7 0.0748(8) 0.0284(6) 0.159(2) -0.0030(6) 0.0012(12) 0.0025(9)

loop_
_atom_type_symbol
_atom_type_description
_atom_type_scat_dispersion_real
_atom_type_scat_dispersion_imag
_atom_type_scat_source
C C 0.0033 0.0016 'International Tables Vol C Tables 4.2.6.8 and 6.1.1.4'
H H 0.0000 0.0000 'International Tables Vol C Tables 4.2.6.8 and 6.1.1.4'
O O 0.0106 0.0060 'International Tables Vol C Tables 4.2.6.8 and 6.1.1.4'
N N 0.0061 0.0033 'International Tables Vol C Tables 4.2.6.8 and 6.1.1.4'

loop_
_geom_angle_atom_site_label_1
_geom_angle_atom_site_label_2
_geom_angle_atom_site_label_3
_geom_angle_site_symmetry_1
_geom_angle_site_symmetry_3
_geom_angle
_geom_angle_publ_flag
N2 C1 C2 . . 119.78(16) ?
N2 C1 H1 . . 120.1 ?
C2 C1 H1 . . 120.1 ?
C1 C2 C3 . . 119.82(16) ?
C1 C2 H2 . . 120.1 ?
C3 C2 H2 . . 120.1 ?
C2 C3 C4 . . 118.51(16) ?
C2 C3 C6 . . 120.24(14) ?
C4 C3 C6 . . 121.24(15) ?
C5 C4 C3 . . 119.53(16) ?
C5 C4 H4 . . 120.2 ?
C3 C4 H4 . . 120.2 ?
N2 C5 C4 . . 119.97(15) ?
N2 C5 H5 . . 120.0 ?
C4 C5 H5 . . 120.0 ?
C7 C6 C10 . . 118.67(14) ?
C7 C6 C3 . . 121.41(14) ?
C10 C6 C3 . . 119.90(16) ?
C6 C7 C8 . . 119.46(15) ?
C6 C7 C16 . . 120.38(15) ?
C8 C7 C16 . . 120.04(17) ?
N1 C8 C7 . . 121.18(18) ?
N1 C8 C12 . . 116.50(16) ?
C7 C8 C12 . . 122.32(17) ?
N1 C9 C10 . . 122.17(15) ?
N1 C9 C11 . . 116.72(16) ?
C10 C9 C11 . . 121.04(18) ?
C6 C10 C9 . . 118.39(17) ?
C6 C10 C13 . . 121.75(15) ?
C9 C10 C13 . . 119.71(15) ?
C9 C11 H11A . . 109.5 ?
C9 C11 H11B . . 109.5 ?
H11A C11 H11B . . 109.5 ?
C9 C11 H11C . . 109.5 ?
H11A C11 H11C . . 109.5 ?
H11B C11 H11C . . 109.5 ?
C8 C12 H12A . . 109.5 ?
C8 C12 H12B . . 109.5 ?
H12A C12 H12B . . 109.5 ?
C8 C12 H12C . . 109.5 ?
H12A C12 H12C . . 109.5 ?
H12B C12 H12C . . 109.5 ?
O1 C13 O2 . . 124.4(2) ?
O1 C13 C10 . . 125.22(19) ?
O2 C13 C10 . . 110.38(15) ?
O2 C14 C15 . . 109.1(2) ?
O2 C14 H14A . . 109.9 ?
C15 C14 H14A . . 109.9 ?
O2 C14 H14B . . 109.9 ?
C15 C14 H14B . . 109.9 ?
H14A C14 H14B . . 108.3 ?
C14 C15 H15A . . 109.5 ?
C14 C15 H15B . . 109.5 ?
H15A C15 H15B . . 109.5 ?
C14 C15 H15C . . 109.5 ?
H15A C15 H15C . . 109.5 ?
H15B C15 H15C . . 109.5 ?
O4 C16 O3 . . 124.64(19) ?
O4 C16 C7 . . 123.29(18) ?
O3 C16 C7 . . 112.07(16) ?
C18 C17 O3 . . 109.0(2) ?
C18 C17 H17A . . 109.9 ?
O3 C17 H17A . . 109.9 ?
C18 C17 H17B . . 109.9 ?
O3 C17 H17B . . 109.9 ?
H17A C17 H17B . . 108.3 ?
C17 C18 H18A . . 109.5 ?
C17 C18 H18B . . 109.5 ?
H18A C18 H18B . . 109.5 ?
C17 C18 H18C . . 109.5 ?
H18A C18 H18C . . 109.5 ?
H18B C18 H18C . . 109.5 ?
O6 N3 O7 . . 120.59(16) ?
O6 N3 O5 . . 119.06(15) ?
O7 N3 O5 . . 120.34(16) ?
C9 N1 C8 . . 120.07(14) ?
C5 N2 C1 . . 122.38(15) ?
C5 N2 H2A . . 118.8 ?
C1 N2 H2A . . 118.8 ?
C13 O2 C14 . . 116.27(18) ?
C16 O3 C17 . . 117.49(18) ?

loop_
_geom_bond_atom_site_label_1
_geom_bond_atom_site_label_2
_geom_bond_site_symmetry_2
_geom_bond_distance
_geom_bond_publ_flag
C1 N2 . 1.334(2) ?
C1 C2 . 1.379(3) ?
C1 H1 . 0.9300 ?
C2 C3 . 1.383(3) ?
C2 H2 . 0.9300 ?
C3 C4 . 1.390(2) ?
C3 C6 . 1.501(2) ?
C4 C5 . 1.381(3) ?
C4 H4 . 0.9300 ?
C5 N2 . 1.327(3) ?
C5 H5 . 0.9300 ?
C6 C7 . 1.394(3) ?
C6 C10 . 1.406(2) ?
C7 C8 . 1.409(3) ?
C7 C16 . 1.504(3) ?
C8 N1 . 1.347(2) ?
C8 C12 . 1.483(3) ?
C9 N1 . 1.334(3) ?
C9 C10 . 1.411(2) ?
C9 C11 . 1.508(3) ?
C10 C13 . 1.488(3) ?
C11 H11A . 0.9600 ?
C11 H11B . 0.9600 ?
C11 H11C . 0.9600 ?
C12 H12A . 0.9600 ?
C12 H12B . 0.9600 ?
C12 H12C . 0.9600 ?
C13 O1 . 1.183(2) ?
C13 O2 . 1.336(2) ?
C14 O2 . 1.466(3) ?
C14 C15 . 1.474(5) ?
C14 H14A . 0.9700 ?
C14 H14B . 0.9700 ?
C15 H15A . 0.9600 ?
C15 H15B . 0.9600 ?
C15 H15C . 0.9600 ?
C16 O4 . 1.201(3) ?
C16 O3 . 1.304(3) ?
C17 C18 . 1.422(4) ?
C17 O3 . 1.474(3) ?
C17 H17A . 0.9700 ?
C17 H17B . 0.9700 ?
C18 H18A . 0.9600 ?
C18 H18B . 0.9600 ?
C18 H18C . 0.9600 ?
N3 O6 . 1.214(2) ?
N3 O7 . 1.239(2) ?
N3 O5 . 1.253(2) ?
N2 H2A . 0.8600 ?

loop_
_geom_hbond_atom_site_label_D
_geom_hbond_atom_site_label_H
_geom_hbond_atom_site_label_A
_geom_hbond_site_symmetry_A
_geom_hbond_distance_DH
_geom_hbond_distance_HA
_geom_hbond_distance_DA
_geom_hbond_angle_DHA
N2 H2A O5 3_465 0.86 1.90 2.752(3) 171

loop_
_geom_torsion_atom_site_label_1
_geom_torsion_atom_site_label_2
_geom_torsion_atom_site_label_3
_geom_torsion_atom_site_label_4
_geom_torsion_site_symmetry_1
_geom_torsion_site_symmetry_2
_geom_torsion_site_symmetry_3
_geom_torsion_site_symmetry_4
_geom_torsion
_geom_torsion_publ_flag
N2 C1 C2 C3 . . . . -1.1(3) ?
C1 C2 C3 C4 . . . . 1.6(3) ?
C1 C2 C3 C6 . . . . -177.80(19) ?
C2 C3 C4 C5 . . . . -1.1(3) ?
C6 C3 C4 C5 . . . . 178.22(19) ?
C3 C4 C5 N2 . . . . 0.2(3) ?
C2 C3 C6 C7 . . . . -117.5(2) ?
C4 C3 C6 C7 . . . . 63.1(3) ?
C2 C3 C6 C10 . . . . 60.7(3) ?
C4 C3 C6 C10 . . . . -118.7(2) ?
C10 C6 C7 C8 . . . . 1.3(2) ?
C3 C6 C7 C8 . . . . 179.50(16) ?
C10 C6 C7 C16 . . . . -174.90(16) ?
C3 C6 C7 C16 . . . . 3.3(2) ?
C6 C7 C8 N1 . . . . -1.6(3) ?
C16 C7 C8 N1 . . . . 174.62(16) ?
C6 C7 C8 C12 . . . . 178.55(17) ?
C16 C7 C8 C12 . . . . -5.3(3) ?
C7 C6 C10 C9 . . . . 0.7(2) ?
C3 C6 C10 C9 . . . . -177.59(15) ?
C7 C6 C10 C13 . . . . -174.87(15) ?
C3 C6 C10 C13 . . . . 6.9(2) ?
N1 C9 C10 C6 . . . . -2.5(2) ?
C11 C9 C10 C6 . . . . -179.48(17) ?
N1 C9 C10 C13 . . . . 173.11(15) ?
C11 C9 C10 C13 . . . . -3.8(2) ?
C6 C10 C13 O1 . . . . -124.4(2) ?
C9 C10 C13 O1 . . . . 60.1(3) ?
C6 C10 C13 O2 . . . . 57.8(2) ?
C9 C10 C13 O2 . . . . -117.67(17) ?
C6 C7 C16 O4 . . . . 76.4(3) ?
C8 C7 C16 O4 . . . . -99.8(2) ?
C6 C7 C16 O3 . . . . -103.4(2) ?
C8 C7 C16 O3 . . . . 80.4(2) ?
C10 C9 N1 C8 . . . . 2.3(3) ?
C11 C9 N1 C8 . . . . 179.39(17) ?
C7 C8 N1 C9 . . . . -0.2(3) ?
C12 C8 N1 C9 . . . . 179.67(17) ?
C4 C5 N2 C1 . . . . 0.3(3) ?
C2 C1 N2 C5 . . . . 0.1(3) ?
O1 C13 O2 C14 . . . . -7.9(3) ?
C10 C13 O2 C14 . . . . 169.90(17) ?
C15 C14 O2 C13 . . . . -85.5(3) ?
O4 C16 O3 C17 . . . . 1.1(3) ?
C7 C16 O3 C17 . . . . -179.12(19) ?
C18 C17 O3 C16 . . . . 176.0(3) ?
